data_2108838
loop_
_publ_author_name
'Ballirano, Paolo'
'Celata, Beatrice'
'Pacella, Alessandro'
'Bosi, Ferdinando'

_publ_section_title
;
 Recommended X-ray single-crystal structure refinement and Rietveld
 refinement procedure for tremolite
;
_journal_coeditor_code YH5012SUP1
_journal_issue 4
_journal_name_full 'Acta Crystallographica Section B'
_journal_page_first
;
;
_journal_paper_doi 10.1107/S2052520621004844
_journal_volume 77
_journal_year 2021
_chemical_formula_moiety 'F0.33 Mg5.09 O13.67, 0.05(K4), 7.32(Si), 10(O), 1.99(Ca), 0.68(Al), 1.61(H)'
_chemical_formula_sum 'Al0.68 Ca1.99 F0.33 H1.61 K0.2 Mg5.09 O23.67 Si7.32'
_chemical_formula_weight 821.80
_chemical_name_common tremolite
_space_group_crystal_system monoclinic
_space_group_IT_number 12
_space_group_name_Hall '-C 2y'
_space_group_name_H-M_alt 'C 1 2/m 1'
_atom_sites_solution_hydrogens difmap
_audit_creation_method SHELXL-2018/3
_audit_update_record
;
2021-02-19 # Formatted by publCIF

;
_cell_angle_alpha 90
_cell_angle_beta 104.9961(8)
_cell_angle_gamma 90
_cell_formula_units_Z 2
_cell_length_a 9.8348(3)
_cell_length_b 18.0035(6)
_cell_length_c 5.2825(2)
_cell_measurement_reflns_used 9978
_cell_measurement_temperature 293(2)
_cell_measurement_theta_max 40.3
_cell_measurement_theta_min 4
_cell_volume 903.47(5)
_computing_structure_refinement 'SHELXL-2018/3 (Sheldrick, 2018)'
_diffrn_ambient_temperature 293(2)
_diffrn_detector_area_resol_mean 512
_diffrn_measured_fraction_theta_full 0.998
_diffrn_measured_fraction_theta_max 0.999
_diffrn_measurement_device_type 'Bruker KAPPA APEX-II'
_diffrn_measurement_method '\f and \w scans'
_diffrn_radiation_probe x-ray
_diffrn_radiation_type MoK\a
_diffrn_radiation_wavelength 0.71073
_diffrn_reflns_av_R_equivalents 0.0171
_diffrn_reflns_av_unetI/netI 0.0095
_diffrn_reflns_Laue_measured_fraction_full 0.998
_diffrn_reflns_Laue_measured_fraction_max 0.999
_diffrn_reflns_limit_h_max 17
_diffrn_reflns_limit_h_min -17
_diffrn_reflns_limit_k_max 32
_diffrn_reflns_limit_k_min -32
_diffrn_reflns_limit_l_max 9
_diffrn_reflns_limit_l_min -9
_diffrn_reflns_number 20233
_diffrn_reflns_point_group_measured_fraction_full 0.998
_diffrn_reflns_point_group_measured_fraction_max 0.999
_diffrn_reflns_theta_full 25.242
_diffrn_reflns_theta_max 40.302
_diffrn_reflns_theta_min 3.994
_diffrn_source 'fine-focus sealed tube'
_exptl_absorpt_coefficient_mu 1.512
_exptl_absorpt_correction_T_max 0.7479
_exptl_absorpt_correction_T_min 0.6670
_exptl_absorpt_correction_type multi-scan
_exptl_absorpt_process_details 'SADABS (Bruker, 2003)'
_exptl_crystal_colour pale-green
_exptl_crystal_density_diffrn 3.021
_exptl_crystal_description gem-quality
_exptl_crystal_F_000 868
_exptl_crystal_size_max 0.310
_exptl_crystal_size_mid 0.220
_exptl_crystal_size_min 0.210
_exptl_transmission_factor_max 0.712
_exptl_transmission_factor_min 0.659
_refine_diff_density_max 0.644
_refine_diff_density_min -0.316
_refine_diff_density_rms 0.058
_refine_ls_extinction_coef 0.0204(3)
_refine_ls_extinction_expression Fc^*^=kFc[1+0.001xFc^2^\l^3^/sin(2\q)]^-1/4^
_refine_ls_extinction_method 'SHELXL-2018/3 (Sheldrick, 2018)'
_refine_ls_goodness_of_fit_ref 1.117
_refine_ls_hydrogen_treatment refxyz
_refine_ls_matrix_type full
_refine_ls_number_parameters 111
_refine_ls_number_reflns 2920
_refine_ls_number_restraints 0
_refine_ls_restrained_S_all 1.117
_refine_ls_R_factor_all 0.0147
_refine_ls_R_factor_gt 0.0132
_refine_ls_shift/su_max 0.002
_refine_ls_shift/su_mean 0.000
_refine_ls_structure_factor_coef Fsqd
_refine_ls_weighting_details 'w=1/[\s^2^(Fo^2^)+(0.0119P)^2^+0.3014P] where P=(Fo^2^+2Fc^2^)/3'
_refine_ls_weighting_scheme calc
_refine_ls_wR_factor_gt 0.0309
_refine_ls_wR_factor_ref 0.0314
_reflns_Friedel_coverage 0.000
_reflns_number_gt 2763
_reflns_number_total 2920
_reflns_threshold_expression 'I > 2\s(I)'
_cod_data_source_file yh5012sup1.cif
_cod_data_source_block tremolite
_cod_original_sg_symbol_H-M 'C 2/m'
_cod_original_formula_sum 'Al0.68 Ca1.99 F0.33 H1.61 K0.20 Mg5.09 O23.67 Si7.32'
_cod_database_code 2108838
_shelx_shelxl_version_number 2018/3
_shelx_space_group_comment
;
The symmetry employed for this shelxl refinement is uniquely defined
by the following loop, which should always be used as a source of
symmetry information in preference to the above space-group names.
They are only intended as comments.
;
_shelx_estimated_absorpt_t_min 0.634
_shelx_estimated_absorpt_t_max 0.727

loop_
_space_group_symop_operation_xyz
'x, y, z'
'-x, y, -z'
'x+1/2, y+1/2, z'
'-x+1/2, y+1/2, -z'
'-x, -y, -z'
'x, -y, z'
'-x+1/2, -y+1/2, -z'
'x+1/2, -y+1/2, z'

loop_
_atom_site_label
_atom_site_type_symbol
_atom_site_fract_x
_atom_site_fract_y
_atom_site_fract_z
_atom_site_U_iso_or_equiv
_atom_site_adp_type
_atom_site_occupancy
_atom_site_site_symmetry_order
_atom_site_calc_flag
_atom_site_refinement_flags_posn
_atom_site_refinement_flags_adp
_atom_site_refinement_flags_occupancy
_atom_site_disorder_assembly
_atom_site_disorder_group
M1 Mg 0.000000 0.08833(2) 0.500000 0.00580(6) Uani 1.0104(16) 2 d S T . . .
M2 Mg 0.000000 0.17645(2) 0.000000 0.00470(5) Uani 1.0309(15) 2 d S T . . .
M3 Mg 0.000000 0.000000 0.000000 0.00537(8) Uani 1.005(2) 4 d S T . . .
M4 Ca 0.000000 0.27880(2) 0.500000 0.00858(3) Uani 0.9939(10) 2 d S T . . .
T1 Si 0.28019(2) 0.08467(2) 0.29965(2) 0.00451(3) Uani 0.646(11) 1 d . . P . .
T1A Si 0.28019(2) 0.08467(2) 0.29965(2) 0.00451(3) Uani 0.184(11) 1 d . . P . .
T1AL Al 0.28019(2) 0.08467(2) 0.29965(2) 0.00451(3) Uani 0.17 1 d . . P . .
T2 Si 0.28906(2) 0.17207(2) 0.80829(2) 0.00486(3) Uani 0.778(13) 1 d . . P . .
T2A Si 0.28906(2) 0.17207(2) 0.80829(2) 0.00486(3) Uani 0.222(13) 1 d . . P . .
O1 O 0.10950(3) 0.08663(2) 0.21737(6) 0.00698(5) Uani 0.356(13) 1 d . . P . .
O1A O 0.10950(3) 0.08663(2) 0.21737(6) 0.00698(5) Uani 0.644(13) 1 d . . P . .
O2 O 0.11848(3) 0.17170(2) 0.72769(6) 0.00662(5) Uani 0.356(13) 1 d . . P . .
O2A O 0.11848(3) 0.17170(2) 0.72769(6) 0.00662(5) Uani 0.644(13) 1 d . . P . .
O3 O 0.10874(5) 0.000000 0.71547(9) 0.00803(7) Uani 0.297(11) 2 d S T P . .
O3A O 0.10874(5) 0.000000 0.71547(9) 0.00803(7) Uani 0.538(11) 2 d S T P . .
H H 0.2088(15) 0.000000 0.773(3) 0.010 Uiso 0.8045 2 d S U P . .
F3 F 0.10874(5) 0.000000 0.71547(9) 0.00803(7) Uani 0.1655 2 d S T P . .
O4 O 0.36560(3) 0.24926(2) 0.79264(7) 0.00875(5) Uani 0.356(13) 1 d . . P . .
O4A O 0.36560(3) 0.24926(2) 0.79264(7) 0.00875(5) Uani 0.644(13) 1 d . . P . .
O5 O 0.34758(3) 0.13648(2) 0.10495(6) 0.00936(6) Uani 0.356(13) 1 d . . P . .
O5A O 0.34758(3) 0.13648(2) 0.10495(6) 0.00936(6) Uani 0.644(13) 1 d . . P . .
O6 O 0.34375(3) 0.11849(2) 0.59634(6) 0.00867(5) Uani 0.356(13) 1 d . . P . .
O6A O 0.34375(3) 0.11849(2) 0.59634(6) 0.00867(5) Uani 0.644(13) 1 d . . P . .
O7 O 0.33729(5) 0.000000 0.29008(10) 0.01064(8) Uani 0.356(13) 2 d S T P . .
O7A O 0.33729(5) 0.000000 0.29008(10) 0.01064(8) Uani 0.644(13) 2 d S T P . .
AM K 0.0271(5) 0.500000 0.0571(9) 0.0516(16) Uani 0.1004(13) 2 d S T . . .

loop_
_atom_site_aniso_label
_atom_site_aniso_U_11
_atom_site_aniso_U_22
_atom_site_aniso_U_33
_atom_site_aniso_U_23
_atom_site_aniso_U_13
_atom_site_aniso_U_12
M1 0.00692(9) 0.00589(9) 0.00485(9) 0.000 0.00198(6) 0.000
M2 0.00534(8) 0.00437(9) 0.00456(9) 0.000 0.00163(6) 0.000
M3 0.00655(12) 0.00486(13) 0.00451(12) 0.000 0.00108(9) 0.000
M4 0.01057(5) 0.00707(5) 0.00999(5) 0.000 0.00604(4) 0.000
T1 0.00459(4) 0.00460(5) 0.00421(5) -0.00008(3) 0.00087(3) -0.00045(3)
T1A 0.00459(4) 0.00460(5) 0.00421(5) -0.00008(3) 0.00087(3) -0.00045(3)
T1AL 0.00459(4) 0.00460(5) 0.00421(5) -0.00008(3) 0.00087(3) -0.00045(3)
T2 0.00480(4) 0.00551(5) 0.00436(4) 0.00025(3) 0.00133(3) -0.00044(3)
T2A 0.00480(4) 0.00551(5) 0.00436(4) 0.00025(3) 0.00133(3) -0.00044(3)
O1 0.00568(10) 0.00886(12) 0.00635(11) -0.00082(9) 0.00146(8) -0.00127(9)
O1A 0.00568(10) 0.00886(12) 0.00635(11) -0.00082(9) 0.00146(8) -0.00127(9)
O2 0.00476(10) 0.00789(11) 0.00694(11) 0.00033(9) 0.00102(8) -0.00010(8)
O2A 0.00476(10) 0.00789(11) 0.00694(11) 0.00033(9) 0.00102(8) -0.00010(8)
O3 0.00779(15) 0.00828(16) 0.00799(16) 0.000 0.00199(12) 0.000
O3A 0.00779(15) 0.00828(16) 0.00799(16) 0.000 0.00199(12) 0.000
F3 0.00779(15) 0.00828(16) 0.00799(16) 0.000 0.00199(12) 0.000
O4 0.01060(12) 0.00724(12) 0.00945(12) -0.00095(10) 0.00444(10) -0.00244(9)
O4A 0.01060(12) 0.00724(12) 0.00945(12) -0.00095(10) 0.00444(10) -0.00244(9)
O5 0.00764(11) 0.01311(13) 0.00706(12) 0.00407(10) 0.00144(9) 0.00033(10)
O5A 0.00764(11) 0.01311(13) 0.00706(12) 0.00407(10) 0.00144(9) 0.00033(10)
O6 0.00748(11) 0.01043(13) 0.00803(12) -0.00329(9) 0.00188(9) 0.00020(9)
O6A 0.00748(11) 0.01043(13) 0.00803(12) -0.00329(9) 0.00188(9) 0.00020(9)
O7 0.00943(17) 0.00630(16) 0.0158(2) 0.000 0.00253(15) 0.000
O7A 0.00943(17) 0.00630(16) 0.0158(2) 0.000 0.00253(15) 0.000
AM 0.056(3) 0.0486(15) 0.071(4) 0.000 0.054(3) 0.000

loop_
_atom_type_symbol
_atom_type_description
_atom_type_scat_dispersion_real
_atom_type_scat_dispersion_imag
_atom_type_scat_source
O 'O 1-' 0.0106 0.0060 'International Tables Vol C Tables 4.2.6.8 and 6.1.1.4'
O 'O neutral' 0.0106 0.0060 'International Tables Vol C Tables 4.2.6.8 and 6.1.1.4'
K K 0.2009 0.2494 'International Tables Vol C Tables 4.2.6.8 and 6.1.1.4'
Mg Mg 0.0486 0.0363 'International Tables Vol C Tables 4.2.6.8 and 6.1.1.4'
Si Si 0.0817 0.0704 'International Tables Vol C Tables 4.2.6.8 and 6.1.1.4'
Ca Ca 0.2262 0.3064 'International Tables Vol C Tables 4.2.6.8 and 6.1.1.4'
H H 0.0000 0.0000 'International Tables Vol C Tables 4.2.6.8 and 6.1.1.4'
F F 0.0171 0.0103 'International Tables Vol C Tables 4.2.6.8 and 6.1.1.4'
O 'O 2-' 0.0106 0.0060 'Hovestreydt, 1983'
Si 'Si 4+' 0.0720 0.0710 'International Tables Vol C Tables 4.2.6.8 and 6.1.1.4'
Al Al 0.0645 0.0514 'International Tables Vol C Tables 4.2.6.8 and 6.1.1.4'

loop_
_geom_angle_atom_site_label_1
_geom_angle_atom_site_label_2
_geom_angle_atom_site_label_3
_geom_angle
_geom_angle_site_symmetry_1
_geom_angle_site_symmetry_3
_geom_angle_publ_flag
O1 M1 O1 178.29(2) . 2_556 ?
O1 M1 O2 96.335(13) . . ?
O1 M1 O2 84.904(13) 2_556 . ?
O1 M1 O2 84.903(13) . 2_556 ?
O1 M1 O2 96.334(13) 2_556 2_556 ?
O2 M1 O2 87.706(19) . 2_556 ?
O1 M1 O3 95.404(16) . . ?
O1 M1 O3 83.284(16) 2_556 . ?
O2 M1 O3 95.927(13) . . ?
O2 M1 O3 176.292(15) 2_556 . ?
O1 M1 O3 83.284(16) . 5_556 ?
O1 M1 O3 95.404(16) 2_556 5_556 ?
O2 M1 O3 176.293(15) . 5_556 ?
O2 M1 O3 95.927(13) 2_556 5_556 ?
O3 M1 O3 80.45(2) . 5_556 ?
O1 M1 M2 42.988(10) . . ?
O1 M1 M2 138.317(11) 2_556 . ?
O2 M1 M2 89.995(11) . . ?
O2 M1 M2 42.054(9) 2_556 . ?
O3 M1 M2 138.392(13) . . ?
O3 M1 M2 92.209(11) 5_556 . ?
O1 M1 M2 138.317(11) . 1_556 ?
O1 M1 M2 42.989(10) 2_556 1_556 ?
O2 M1 M2 42.053(9) . 1_556 ?
O2 M1 M2 89.994(11) 2_556 1_556 ?
O3 M1 M2 92.210(11) . 1_556 ?
O3 M1 M2 138.392(13) 5_556 1_556 ?
M2 M1 M2 118.019(10) . 1_556 ?
O4 M2 O4 95.89(2) 7_556 8_454 ?
O4 M2 O2 89.836(13) 7_556 1_554 ?
O4 M2 O2 93.331(13) 8_454 1_554 ?
O4 M2 O2 93.331(13) 7_556 2_556 ?
O4 M2 O2 89.836(13) 8_454 2_556 ?
O2 M2 O2 175.27(2) 1_554 2_556 ?
O4 M2 O1 92.441(13) 7_556 . ?
O4 M2 O1 169.740(14) 8_454 . ?
O2 M2 O1 92.672(13) 1_554 . ?
O2 M2 O1 83.695(13) 2_556 . ?
O4 M2 O1 169.741(14) 7_556 2 ?
O4 M2 O1 92.441(13) 8_454 2 ?
O2 M2 O1 83.696(13) 1_554 2 ?
O2 M2 O1 92.672(13) 2_556 2 ?
O1 M2 O1 79.958(18) . 2 ?
O4 M2 M1 91.228(10) 7_556 . ?
O4 M2 M1 131.942(10) 8_454 . ?
O2 M2 M1 134.262(11) 1_554 . ?
O2 M2 M1 42.234(9) 2_556 . ?
O1 M2 M1 41.597(9) . . ?
O1 M2 M1 87.635(11) 2 . ?
O4 M2 M1 131.942(10) 7_556 1_554 ?
O4 M2 M1 91.229(10) 8_454 1_554 ?
O2 M2 M1 42.235(9) 1_554 1_554 ?
O2 M2 M1 134.261(11) 2_556 1_554 ?
O1 M2 M1 87.634(11) . 1_554 ?
O1 M2 M1 41.597(9) 2 1_554 ?
M1 M2 M1 118.019(10) . 1_554 ?
O4 M2 M3 132.056(11) 7_556 . ?
O4 M2 M3 132.056(11) 8_454 . ?
O2 M2 M3 87.637(10) 1_554 . ?
O2 M2 M3 87.637(10) 2_556 . ?
O1 M2 M3 39.979(9) . . ?
O1 M2 M3 39.979(9) 2 . ?
M1 M2 M3 59.010(5) . . ?
M1 M2 M3 59.010(5) 1_554 . ?
O4 M2 M4 85.769(11) 7_556 1_554 ?
O4 M2 M4 46.154(10) 8_454 1_554 ?
O2 M2 M4 48.360(9) 1_554 1_554 ?
O2 M2 M4 135.368(11) 2_556 1_554 ?
O1 M2 M4 140.933(9) . 1_554 ?
O1 M2 M4 95.764(9) 2 1_554 ?
M1 M2 M4 176.090(7) . 1_554 ?
M1 M2 M4 65.890(5) 1_554 1_554 ?
M3 M2 M4 124.900(4) . 1_554 ?
O4 M2 M4 46.153(10) 7_556 . ?
O4 M2 M4 85.768(12) 8_454 . ?
O2 M2 M4 135.368(11) 1_554 . ?
O2 M2 M4 48.360(9) 2_556 . ?
O1 M2 M4 95.765(9) . . ?
O1 M2 M4 140.934(9) 2 . ?
M1 M2 M4 65.891(5) . . ?
M1 M2 M4 176.090(7) 1_554 . ?
M3 M2 M4 124.901(4) . . ?
M4 M2 M4 110.200(8) 1_554 . ?
O3 M3 O3 180.000(18) 5_556 1_554 ?
O3 M3 O1 83.612(12) 5_556 . ?
O3 M3 O1 96.388(12) 1_554 . ?
O3 M3 O1 96.388(12) 5_556 5 ?
O3 M3 O1 83.612(12) 1_554 5 ?
O1 M3 O1 180.000(16) . 5 ?
O3 M3 O1 83.612(12) 5_556 6 ?
O3 M3 O1 96.388(12) 1_554 6 ?
O1 M3 O1 97.999(18) . 6 ?
O1 M3 O1 82.001(18) 5 6 ?
O3 M3 O1 96.388(12) 5_556 2 ?
O3 M3 O1 83.612(12) 1_554 2 ?
O1 M3 O1 82.001(18) . 2 ?
O1 M3 O1 97.999(18) 5 2 ?
O1 M3 O1 180.000(12) 6 2 ?
O3 M3 M1 137.810(8) 5_556 5 ?
O3 M3 M1 42.190(8) 1_554 5 ?
O1 M3 M1 138.573(9) . 5 ?
O1 M3 M1 41.428(9) 5 5 ?
O1 M3 M1 88.350(10) 6 5 ?
O1 M3 M1 91.650(10) 2 5 ?
O3 M3 M1 42.190(8) 5_556 5_556 ?
O3 M3 M1 137.810(8) 1_554 5_556 ?
O1 M3 M1 91.650(10) . 5_556 ?
O1 M3 M1 88.351(10) 5 5_556 ?
O1 M3 M1 41.428(9) 6 5_556 ?
O1 M3 M1 138.572(9) 2 5_556 ?
M1 M3 M1 117.896(8) 5 5_556 ?
O3 M3 M1 137.810(8) 5_556 1_554 ?
O3 M3 M1 42.190(8) 1_554 1_554 ?
O1 M3 M1 88.350(10) . 1_554 ?
O1 M3 M1 91.649(10) 5 1_554 ?
O1 M3 M1 138.572(9) 6 1_554 ?
O1 M3 M1 41.428(9) 2 1_554 ?
M1 M3 M1 62.104(8) 5 1_554 ?
M1 M3 M1 180.0 5_556 1_554 ?
O3 M3 M1 42.190(8) 5_556 . ?
O3 M3 M1 137.810(8) 1_554 . ?
O1 M3 M1 41.427(9) . . ?
O1 M3 M1 138.573(9) 5 . ?
O1 M3 M1 91.650(10) 6 . ?
O1 M3 M1 88.350(10) 2 . ?
M1 M3 M1 180.0 5 . ?
M1 M3 M1 62.105(7) 5_556 . ?
M1 M3 M1 117.895(7) 1_554 . ?
O3 M3 M2 90.0 5_556 . ?
O3 M3 M2 90.0 1_554 . ?
O1 M3 M2 41.000(9) . . ?
O1 M3 M2 138.999(9) 5 . ?
O1 M3 M2 138.999(9) 6 . ?
O1 M3 M2 41.001(9) 2 . ?
M1 M3 M2 121.052(4) 5 . ?
M1 M3 M2 121.052(4) 5_556 . ?
M1 M3 M2 58.948(4) 1_554 . ?
M1 M3 M2 58.948(4) . . ?
O4 M4 O4 155.006(17) 8_455 7_556 ?
O4 M4 O2 82.746(12) 8_455 2_556 ?
O4 M4 O2 77.272(11) 7_556 2_556 ?
O4 M4 O2 77.272(11) 8_455 . ?
O4 M4 O2 82.747(12) 7_556 . ?
O2 M4 O2 73.581(15) 2_556 . ?
O4 M4 O6 140.016(12) 8_455 7_556 ?
O4 M4 O6 63.194(11) 7_556 7_556 ?
O2 M4 O6 136.304(11) 2_556 7_556 ?
O2 M4 O6 116.338(11) . 7_556 ?
O4 M4 O6 63.194(11) 8_455 8_455 ?
O4 M4 O6 140.016(12) 7_556 8_455 ?
O2 M4 O6 116.337(11) 2_556 8_455 ?
O2 M4 O6 136.304(11) . 8_455 ?
O6 M4 O6 86.492(15) 7_556 8_455 ?
O4 M4 O5 84.653(11) 8_455 7_556 ?
O4 M4 O5 109.716(11) 7_556 7_556 ?
O2 M4 O5 159.621(11) 2_556 7_556 ?
O2 M4 O5 88.065(11) . 7_556 ?
O6 M4 O5 60.019(10) 7_556 7_556 ?
O6 M4 O5 71.203(11) 8_455 7_556 ?
O4 M4 O5 109.716(11) 8_455 8_455 ?
O4 M4 O5 84.653(11) 7_556 8_455 ?
O2 M4 O5 88.065(11) 2_556 8_455 ?
O2 M4 O5 159.621(11) . 8_455 ?
O6 M4 O5 71.203(11) 7_556 8_455 ?
O6 M4 O5 60.019(10) 8_455 8_455 ?
O5 M4 O5 111.308(15) 7_556 8_455 ?
O4 M4 T2 170.587(9) 8_455 7_556 ?
O4 M4 T2 30.429(9) 7_556 7_556 ?
O2 M4 T2 105.722(8) 2_556 7_556 ?
O2 M4 T2 100.894(8) . 7_556 ?
O6 M4 T2 32.791(8) 7_556 7_556 ?
O6 M4 T2 114.979(9) 8_455 7_556 ?
O5 M4 T2 86.062(8) 7_556 7_556 ?
O5 M4 T2 75.205(8) 8_455 7_556 ?
O4 M4 T2 30.429(9) 8_455 8_455 ?
O4 M4 T2 170.587(9) 7_556 8_455 ?
O2 M4 T2 100.893(8) 2_556 8_455 ?
O2 M4 T2 105.722(8) . 8_455 ?
O6 M4 T2 114.979(9) 7_556 8_455 ?
O6 M4 T2 32.791(8) 8_455 8_455 ?
O5 M4 T2 75.205(8) 7_556 8_455 ?
O5 M4 T2 86.062(8) 8_455 8_455 ?
T2 M4 T2 146.622(7) 7_556 8_455 ?
O4 M4 M2 38.087(8) 8_455 1_556 ?
O4 M4 M2 122.647(10) 7_556 1_556 ?
O2 M4 M2 81.305(9) 2_556 1_556 ?
O2 M4 M2 40.075(8) . 1_556 ?
O6 M4 M2 135.205(8) 7_556 1_556 ?
O6 M4 M2 97.116(8) 8_455 1_556 ?
O5 M4 M2 78.897(8) 7_556 1_556 ?
O5 M4 M2 146.948(7) 8_455 1_556 ?
T2 M4 M2 137.807(3) 7_556 1_556 ?
T2 M4 M2 65.652(4) 8_455 1_556 ?
O1 T1 O7 110.68(2) . . ?
O1 T1 O6 111.018(17) . . ?
O7 T1 O6 109.06(2) . . ?
O1 T1 O5 112.065(17) . . ?
O7 T1 O5 108.20(2) . . ?
O6 T1 O5 105.642(18) . . ?
O1 T1 M3 34.484(12) . . ?
O7 T1 M3 78.341(17) . . ?
O6 T1 M3 135.714(13) . . ?
O5 T1 M3 113.325(13) . . ?
O1 T1 M1 33.644(12) . . ?
O7 T1 M1 111.278(18) . . ?
O6 T1 M1 79.906(12) . . ?
O5 T1 M1 135.599(13) . . ?
M3 T1 M1 57.731(4) . . ?
O1 T1 M2 33.946(12) . . ?
O7 T1 M2 135.694(18) . . ?
O6 T1 M2 109.914(13) . . ?
O5 T1 M2 80.543(12) . . ?
M3 T1 M2 59.104(4) . . ?
M1 T1 M2 57.066(4) . . ?
O1 T1 M4 128.554(13) . 7_556 ?
O7 T1 M4 120.656(17) . 7_556 ?
O6 T1 M4 49.932(12) . 7_556 ?
O5 T1 M4 55.731(13) . 7_556 ?
M3 T1 M4 159.381(4) . 7_556 ?
M1 T1 M4 115.614(5) . 7_556 ?
M2 T1 M4 100.481(5) . 7_556 ?
O4 T2 O2 117.453(18) . . ?
O4 T2 O5 109.530(19) . 1_556 ?
O2 T2 O5 109.290(17) . 1_556 ?
O4 T2 O6 103.347(18) . . ?
O2 T2 O6 108.225(17) . . ?
O5 T2 O6 108.568(18) 1_556 . ?
O4 T2 M4 47.930(13) . 7_556 ?
O2 T2 M4 130.950(13) . 7_556 ?
O5 T2 M4 119.725(13) 1_556 7_556 ?
O6 T2 M4 55.473(13) . 7_556 ?
O4 T2 M2 117.218(14) . 1_556 ?
O2 T2 M2 32.227(12) . 1_556 ?
O5 T2 M2 80.346(12) 1_556 1_556 ?
O6 T2 M2 132.960(13) . 1_556 ?
M4 T2 M2 156.802(5) 7_556 1_556 ?
O4 T2 M1 137.808(14) . . ?
O2 T2 M1 32.487(12) . . ?
O5 T2 M1 109.835(13) 1_556 . ?
O6 T2 M1 77.767(12) . . ?
M4 T2 M1 119.253(5) 7_556 . ?
M2 T2 M1 56.459(3) 1_556 . ?
O4 T2 M4 80.401(13) . . ?
O2 T2 M4 37.993(12) . . ?
O5 T2 M4 134.595(13) 1_556 . ?
O6 T2 M4 111.869(13) . . ?
M4 T2 M4 100.080(4) 7_556 . ?
M2 T2 M4 57.122(3) 1_556 . ?
M1 T2 M4 61.209(5) . . ?
O4 T2 AM 123.12(6) . 7_556 ?
O2 T2 AM 119.08(6) . 7_556 ?
O5 T2 AM 55.92(7) 1_556 7_556 ?
O6 T2 AM 52.88(8) . 7_556 ?
M4 T2 AM 88.78(7) 7_556 7_556 ?
M2 T2 AM 113.43(7) 1_556 7_556 ?
M1 T2 AM 91.70(6) . 7_556 ?
M4 T2 AM 152.49(6) . 7_556 ?
T1 O1 M1 120.420(18) . . ?
T1 O1 M3 119.132(18) . . ?
M1 O1 M3 96.850(14) . . ?
T1 O1 M2 120.636(18) . . ?
M1 O1 M2 95.415(14) . . ?
M3 O1 M2 99.021(14) . . ?
T2 O2 M2 123.148(18) . 1_556 ?
T2 O2 M1 122.791(18) . . ?
M2 O2 M1 95.714(13) 1_556 . ?
T2 O2 M4 117.530(17) . . ?
M2 O2 M4 91.563(13) 1_556 . ?
M1 O2 M4 99.357(13) . . ?
M3 O3 M1 96.244(15) 1_556 5_556 ?
M3 O3 M1 96.244(15) 1_556 . ?
M1 O3 M1 99.55(2) 5_556 . ?
M3 O3 H 117.2(9) 1_556 . ?
M1 O3 H 121.1(4) 5_556 . ?
M1 O3 H 121.1(4) . . ?
T2 O4 M2 144.16(2) . 7_556 ?
T2 O4 M4 101.641(17) . 7_556 ?
M2 O4 M4 95.758(13) 7_556 7_556 ?
T1 O5 T2 135.49(2) . 1_554 ?
T1 O5 M4 94.000(15) . 7_556 ?
T2 O5 M4 120.040(18) 1_554 7_556 ?
T1 O5 AM 88.61(8) . 7 ?
T2 O5 AM 96.67(8) 1_554 7 ?
M4 O5 AM 120.01(8) 7_556 7 ?
T1 O5 AM 86.05(8) . 3_545 ?
T2 O5 AM 107.37(8) 1_554 3_545 ?
M4 O5 AM 107.40(7) 7_556 3_545 ?
AM O5 AM 13.03(16) 7 3_545 ?
T1 O6 T2 138.04(2) . . ?
T1 O6 M4 100.311(16) . 7_556 ?
T2 O6 M4 91.737(15) . 7_556 ?
T1 O6 AM 109.09(7) . 7_556 ?
T2 O6 AM 99.63(9) . 7_556 ?
M4 O6 AM 118.43(8) 7_556 7_556 ?
T1 O6 AM 116.86(5) . 3_546 ?
T2 O6 AM 94.94(7) . 3_546 ?
M4 O6 AM 111.46(6) 7_556 3_546 ?
AM O6 AM 8.80(11) 7_556 3_546 ?
T1 O7 T1 138.55(3) . 6 ?
T1 O7 AM 108.91(2) . 3_545 ?
T1 O7 AM 108.91(2) 6 3_545 ?
T1 O7 AM 105.83(3) . 7 ?
T1 O7 AM 105.83(3) 6 7 ?
AM O7 AM 15.85(19) 3_545 7 ?
T1 O7 AM 90.95(3) . 7_556 ?
T1 O7 AM 90.95(3) 6 7_556 ?
AM O7 AM 111.00(11) 3_545 7_556 ?
AM O7 AM 126.85(15) 7 7_556 ?
AM AM O7 85.7(8) 5_565 3_455 ?
AM AM O7 78.4(8) 5_565 7 ?
O7 AM O7 164.15(19) 3_455 7 ?
AM AM O6 131.70(13) 5_565 4_556 ?
O7 AM O6 87.11(12) 3_455 4_556 ?
O7 AM O6 103.40(12) 7 4_556 ?
AM AM O6 131.70(13) 5_565 7_556 ?
O7 AM O6 87.11(12) 3_455 7_556 ?
O7 AM O6 103.40(12) 7 7_556 ?
O6 AM O6 95.44(12) 4_556 7_556 ?
AM AM O5 91.8(5) 5_565 4 ?
O7 AM O5 124.25(8) 3_455 4 ?
O7 AM O5 57.03(8) 7 4 ?
O6 AM O5 54.82(4) 4_556 4 ?
O6 AM O5 130.31(15) 7_556 4 ?
AM AM O5 91.8(5) 5_565 7 ?
O7 AM O5 124.25(8) 3_455 7 ?
O7 AM O5 57.03(8) 7 7 ?
O6 AM O5 130.31(15) 4_556 7 ?
O6 AM O5 54.82(4) 7_556 7 ?
O5 AM O5 111.50(15) 4 7 ?
AM AM O5 75.2(4) 5_565 8_455 ?
O7 AM O5 55.87(7) 3_455 8_455 ?
O7 AM O5 118.75(10) 7 8_455 ?
O6 AM O5 135.02(17) 4_556 8_455 ?
O6 AM O5 61.60(4) 7_556 8_455 ?
O5 AM O5 166.97(16) 4 8_455 ?
O5 AM O5 69.681(18) 7 8_455 ?
AM AM O5 75.2(4) 5_565 3_455 ?
O7 AM O5 55.87(7) 3_455 3_455 ?
O7 AM O5 118.75(10) 7 3_455 ?
O6 AM O5 61.60(4) 4_556 3_455 ?
O6 AM O5 135.02(17) 7_556 3_455 ?
O5 AM O5 69.681(18) 4 3_455 ?
O5 AM O5 166.97(16) 7 3_455 ?
O5 AM O5 106.14(14) 8_455 3_455 ?
AM AM O7 154.7(9) 5_565 7_556 ?
O7 AM O7 69.00(11) 3_455 7_556 ?
O7 AM O7 126.85(15) 7 7_556 ?
O6 AM O7 49.88(7) 4_556 7_556 ?
O6 AM O7 49.88(7) 7_556 7_556 ?
O5 AM O7 102.20(9) 4 7_556 ?
O5 AM O7 102.20(9) 7 7_556 ?
O5 AM O7 89.97(10) 8_455 7_556 ?
O5 AM O7 89.97(10) 3_455 7_556 ?
AM AM T1 86.0(7) 5_565 7 ?
O7 AM T1 151.75(6) 3_455 7 ?
O7 AM T1 27.78(4) 7 7 ?
O6 AM T1 118.12(14) 4_556 7 ?
O6 AM T1 78.51(7) 7_556 7 ?
O5 AM T1 82.96(11) 4 7 ?
O5 AM T1 29.34(4) 7 7 ?
O5 AM T1 95.89(5) 8_455 7 ?
O5 AM T1 145.80(13) 3_455 7 ?
O7 AM T1 116.31(11) 7_556 7 ?
AM AM T1 86.0(7) 5_565 4 ?
O7 AM T1 151.75(6) 3_455 4 ?
O7 AM T1 27.78(4) 7 4 ?
O6 AM T1 78.51(7) 4_556 4 ?
O6 AM T1 118.12(14) 7_556 4 ?
O5 AM T1 29.34(4) 4 4 ?
O5 AM T1 82.96(11) 7 4 ?
O5 AM T1 145.80(13) 8_455 4 ?
O5 AM T1 95.89(5) 3_455 4 ?
O7 AM T1 116.31(11) 7_556 4 ?
T1 AM T1 53.89(7) 7 4 ?
AM AM H 143.0(9) 5_565 7_556 ?
O7 AM H 131.3(4) 3_455 7_556 ?
O7 AM H 64.6(3) 7 7_556 ?
O6 AM H 61.9(2) 4_556 7_556 ?
O6 AM H 61.9(2) 7_556 7_556 ?
O5 AM H 68.69(18) 4 7_556 ?
O5 AM H 68.69(18) 7 7_556 ?
O5 AM H 122.12(13) 8_455 7_556 ?
O5 AM H 122.12(13) 3_455 7_556 ?
O7 AM H 62.3(3) 7_556 7_556 ?
T1 AM H 61.4(3) 7 7_556 ?
T1 AM H 61.4(3) 4 7_556 ?

loop_
_geom_bond_atom_site_label_1
_geom_bond_atom_site_label_2
_geom_bond_distance
_geom_bond_site_symmetry_2
_geom_bond_publ_flag
M1 O1 2.0546(3) . ?
M1 O1 2.0546(3) 2_556 ?
M1 O2 2.0813(4) . ?
M1 O2 2.0813(4) 2_556 ?
M1 O3 2.0829(3) . ?
M1 O3 2.0829(3) 5_556 ?
M1 M2 3.08105(18) . ?
M1 M2 3.08108(18) 1_556 ?
M2 O4 1.9967(4) 7_556 ?
M2 O4 1.9967(4) 8_454 ?
M2 O2 2.0741(3) 1_554 ?
M2 O2 2.0741(3) 2_556 ?
M2 O1 2.1102(4) . ?
M2 O1 2.1102(4) 2 ?
M2 M3 3.1767(2) . ?
M2 M4 3.22043(16) 1_554 ?
M2 M4 3.22047(16) . ?
M3 O3 2.0578(5) 5_556 ?
M3 O3 2.0578(5) 1_554 ?
M3 O1 2.0666(3) . ?
M3 O1 2.0666(3) 5 ?
M3 O1 2.0666(3) 6 ?
M3 O1 2.0666(3) 2 ?
M4 O4 2.3344(3) 8_455 ?
M4 O4 2.3344(3) 7_556 ?
M4 O2 2.4077(3) 2_556 ?
M4 O2 2.4077(3) . ?
M4 O6 2.5386(4) 7_556 ?
M4 O6 2.5386(4) 8_455 ?
M4 O5 2.7037(4) 7_556 ?
M4 O5 2.7037(4) 8_455 ?
M4 T2 3.08001(14) 7_556 ?
M4 T2 3.08001(14) 8_455 ?
T1 O1 1.6220(3) . ?
T1 O7 1.6298(2) . ?
T1 O6 1.6464(3) . ?
T1 O5 1.6492(3) . ?
T2 O4 1.5927(3) . ?
T2 O2 1.6205(3) . ?
T2 O5 1.6526(3) 1_556 ?
T2 O6 1.6688(3) . ?
T2 AM 3.565(2) 7_556 ?
O3 H 0.952(14) . ?
O5 AM 2.973(3) 7 ?
O5 AM 3.074(3) 3_545 ?
O6 AM 2.883(3) 7_556 ?
O6 AM 3.384(3) 3_546 ?
O7 AM 2.487(5) 3_545 ?
O7 AM 2.532(5) 7 ?
O7 AM 3.360(4) 7_556 ?
AM AM 0.693(8) 5_565 ?

_cod_database_fobs_code 2108838
